data_7009972
loop_
_publ_author_name
'Freisinger, Eva'
'Schneider, Alexandra'
'Drumm, Markus'
'Hegmans, Alexander'
'Meier, Susanne'
'Lippert, Bernhard'

_publ_section_title
;
 Exocyclic oxygen atoms of platinated nucleobases as binding sites for
 alkali metal ions
;
_journal_issue 19
_journal_name_full 'Journal of the Chemical Society, Dalton Transactions'
_journal_page_first 3281
_journal_paper_doi 10.1039/b004906i
_journal_year 2000
_chemical_formula_structural 'trans-[Pt(NH3)(1-MeU-N3)I2Cs(H2O)2] * 2 H2O'
_chemical_formula_sum 'C5 H16 Cs I2 N3 O6 Pt'
_chemical_formula_weight 796.01
_chemical_name_systematic ?
_space_group_IT_number 14
_symmetry_cell_setting monoclinic
_symmetry_space_group_name_Hall '-P 2yn'
_symmetry_space_group_name_H-M 'P 1 21/n 1'
_atom_sites_solution_hydrogens geom
_atom_sites_solution_primary patterson
_atom_sites_solution_secondary difmap
_audit_creation_method SHELXL
_cell_angle_alpha 90.00
_cell_angle_beta 98.30(3)
_cell_angle_gamma 90.00
_cell_formula_units_Z 4
_cell_length_a 7.1670(10)
_cell_length_b 12.900(3)
_cell_length_c 18.697(4)
_cell_measurement_reflns_used 5913
_cell_measurement_temperature 293(2)
_cell_measurement_theta_max 25.69
_cell_measurement_theta_min 4.57
_cell_volume 1710.5(6)
_computing_cell_refinement 'DENZO, SCALEPACK (Otwinowski, Minor, 1997)'
_computing_data_collection 'KappaCCD (Nonius BV, Netherlands)'
_computing_data_reduction 'DENZO, SCALEPACK (Otwinowski, Minor, 1997)'
_computing_molecular_graphics 'Siemens SHELXTL-PLUS(VMS)'
_computing_publication_material SHELXL-93
_computing_structure_refinement 'SHELXL-93 (Sheldrick, 1993)'
_computing_structure_solution 'SHELXS-86 (Sheldrick, 1990)'
_diffrn_ambient_temperature 293(2)
_diffrn_detector_area_resol_mean '19 vertical, 18 horizontal'
_diffrn_measurement_device Enraf-Nonius-KappaCCD
_diffrn_measurement_method
;
360 frames via \w-rotation (\D\w\=1\%) and two times 8s per frame
;
_diffrn_radiation_monochromator graphite
_diffrn_radiation_source 'fine-focus sealed tube'
_diffrn_radiation_type MoK\a
_diffrn_radiation_wavelength 0.71069
_diffrn_reflns_av_R_equivalents 0.059
_diffrn_reflns_av_sigmaI/netI 0.0420
_diffrn_reflns_limit_h_max 0
_diffrn_reflns_limit_h_min -7
_diffrn_reflns_limit_k_max 15
_diffrn_reflns_limit_k_min -15
_diffrn_reflns_limit_l_max 22
_diffrn_reflns_limit_l_min -22
_diffrn_reflns_number 5913
_diffrn_reflns_theta_max 25.69
_diffrn_reflns_theta_min 4.57
_exptl_absorpt_coefficient_mu 13.928
_exptl_absorpt_correction_T_max 0.0485
_exptl_absorpt_correction_T_min 0.0340
_exptl_absorpt_correction_type SCALEPACK
_exptl_crystal_colour orange
_exptl_crystal_density_diffrn 3.091
_exptl_crystal_description block
_exptl_crystal_F_000 1416
_exptl_crystal_size_max 0.75
_exptl_crystal_size_mid 0.64
_exptl_crystal_size_min 0.55
_refine_diff_density_max 3.342
_refine_diff_density_min -2.133
_refine_diff_density_rms 0.263
_refine_ls_extinction_coef 0.0011(2)
_refine_ls_extinction_expression Fc^*^=kFc[1+0.001xFc^2^\l^3^/sin(2\q)]^-1/4^
_refine_ls_extinction_method SHELXL
_refine_ls_goodness_of_fit_all 0.963
_refine_ls_goodness_of_fit_obs 1.046
_refine_ls_hydrogen_treatment refU
_refine_ls_matrix_type full
_refine_ls_number_parameters 169
_refine_ls_number_reflns 3036
_refine_ls_number_restraints 0
_refine_ls_restrained_S_all 0.981
_refine_ls_restrained_S_obs 1.046
_refine_ls_R_factor_all 0.0556
_refine_ls_R_factor_obs 0.0422
_refine_ls_shift/esd_max 0.000
_refine_ls_shift/esd_mean 0.000
_refine_ls_structure_factor_coef Fsqd
_refine_ls_weighting_details 'w=1/[\s^2^(Fo^2^)+(0.0676P)^2^+0.0000P] where P=(Fo^2^+2Fc^2^)/3'
_refine_ls_weighting_scheme calc
_refine_ls_wR_factor_all 0.1003
_refine_ls_wR_factor_obs 0.0943
_reflns_number_observed 2387
_reflns_number_total 3040
_reflns_observed_criterion >2sigma(I)
_cod_data_source_file b004906i.txt
_cod_data_source_block 1
_cod_depositor_comments
;
The following automatic conversions were performed:

'_refine_ls_weighting_scheme' value 'calc
w=1/[\s^2^(Fo^2^)+(0.0676P)^2^+0.0000P] where P=(Fo^2^+2Fc^2^)/3' was
changed to 'calc'. New tag '_refine_ls_weighting_details' was
created. The value of the new tag was set to
'w=1/[\s^2^(Fo^2^)+(0.0676P)^2^+0.0000P] where P=(Fo^2^+2Fc^2^)/3'.

Automatic conversion script
Id: cif_fix_values 3143 2015-03-26 13:38:13Z robertas 
;
_cod_original_sg_symbol_H-M P2(1)/n
_cod_database_code 7009972

loop_
_symmetry_equiv_pos_as_xyz
'x, y, z'
'-x+1/2, y+1/2, -z+1/2'
'-x, -y, -z'
'x-1/2, -y-1/2, z-1/2'

loop_
_atom_site_aniso_label
_atom_site_aniso_U_11
_atom_site_aniso_U_22
_atom_site_aniso_U_33
_atom_site_aniso_U_23
_atom_site_aniso_U_13
_atom_site_aniso_U_12
Pt1 0.0354(2) 0.0324(2) 0.0269(2) -0.00277(15) 0.00124(13) -0.00177(14)
I1 0.0449(4) 0.0730(5) 0.0406(4) -0.0138(3) 0.0085(3) 0.0001(3)
I2 0.0412(4) 0.1232(8) 0.0514(5) -0.0370(5) 0.0119(3) -0.0092(4)
Cs1 0.1083(7) 0.0704(6) 0.0754(6) 0.0026(5) 0.0345(5) 0.0189(5)
N10 0.049(4) 0.033(5) 0.039(4) -0.003(4) 0.004(3) 0.004(3)
N1 0.042(4) 0.048(5) 0.029(4) 0.000(4) 0.003(3) 0.006(4)
C1 0.076(8) 0.064(8) 0.037(6) 0.003(5) -0.005(5) 0.006(6)
N3 0.035(4) 0.035(5) 0.032(4) -0.002(3) 0.006(3) -0.002(3)
C2 0.044(5) 0.042(6) 0.026(5) -0.002(4) 0.008(4) -0.002(4)
O2 0.062(4) 0.041(5) 0.041(4) 0.004(3) -0.002(3) 0.000(3)
C4 0.033(5) 0.041(6) 0.039(5) -0.008(4) 0.006(4) -0.005(4)
O4 0.060(4) 0.034(4) 0.052(4) 0.008(3) -0.002(3) 0.000(3)
C5 0.047(5) 0.037(6) 0.046(6) -0.006(5) -0.001(4) -0.002(4)
C6 0.045(5) 0.053(7) 0.037(5) -0.016(5) 0.007(4) -0.005(4)
O1W 0.139(8) 0.051(6) 0.067(6) 0.008(4) -0.023(6) -0.022(5)
O2W 0.149(10) 0.122(10) 0.070(7) -0.015(7) -0.021(6) 0.016(8)
O3W 0.216(14) 0.095(9) 0.131(11) -0.035(8) 0.082(10) -0.048(9)
O4W 0.144(11) 0.159(13) 0.126(11) -0.012(10) 0.025(9) 0.006(10)

loop_
_atom_site_label
_atom_site_type_symbol
_atom_site_fract_x
_atom_site_fract_y
_atom_site_fract_z
_atom_site_U_iso_or_equiv
_atom_site_thermal_displace_type
_atom_site_occupancy
_atom_site_calc_flag
_atom_site_refinement_flags
_atom_site_disorder_group
Pt1 Pt 0.20603(4) 0.64221(3) 0.23328(2) 0.03189(15) Uani 1 d . .
I1 I -0.04588(9) 0.68608(6) 0.31619(4) 0.0526(2) Uani 1 d . .
I2 I 0.46647(10) 0.60224(8) 0.15555(4) 0.0714(3) Uani 1 d . .
Cs1 Cs -0.27190(14) 0.89472(7) 0.17620(5) 0.0826(3) Uani 1 d . .
N10 N 0.4098(10) 0.7005(6) 0.3121(4) 0.041(2) Uani 1 d . .
H10A H 0.3823(41) 0.6834(36) 0.3555(4) 0.039(15) Uiso 1 calc R .
H10B H 0.4136(52) 0.7693(7) 0.3083(18) 0.039(15) Uiso 1 calc R .
H10C H 0.5215(15) 0.6742(32) 0.3065(18) 0.039(15) Uiso 1 calc R .
N1 N -0.1740(10) 0.5959(7) 0.0409(4) 0.040(2) Uani 1 d . .
C1 C -0.2631(17) 0.6612(10) -0.0193(6) 0.060(3) Uani 1 d . .
H1A H -0.1755(52) 0.7134(50) -0.0298(37) 0.116(31) Uiso 1 calc R .
H1B H -0.3734(82) 0.6938(62) -0.0059(21) 0.116(31) Uiso 1 calc R .
H1C H -0.2983(130) 0.6189(16) -0.0613(17) 0.116(31) Uiso 1 calc R .
N3 N 0.0129(9) 0.5794(6) 0.1541(4) 0.034(2) Uani 1 d . .
C2 C -0.0631(13) 0.6414(8) 0.0980(5) 0.037(2) Uani 1 d . .
O2 O -0.0321(9) 0.7360(6) 0.0980(4) 0.049(2) Uani 1 d . .
C4 C -0.0214(12) 0.4774(8) 0.1556(5) 0.037(2) Uani 1 d . .
O4 O 0.0466(9) 0.4222(5) 0.2087(4) 0.050(2) Uani 1 d . .
C5 C -0.1403(13) 0.4311(8) 0.0958(5) 0.044(2) Uani 1 d . .
H5 H -0.1668(13) 0.3606(8) 0.0950(5) 0.069(25) Uiso 1 calc R .
C6 C -0.2117(13) 0.4933(8) 0.0414(5) 0.045(2) Uani 1 d . .
H6 H -0.2903(13) 0.4648(8) 0.0024(5) 0.069(25) Uiso 1 calc R .
O1W O 0.1868(15) 0.9086(7) 0.1663(5) 0.090(3) Uani 1 d . .
O2W O 0.1064(17) 0.0521(10) 0.0584(6) 0.117(4) Uani 1 d . .
O3W O 0.7931(21) 0.1957(10) 0.0110(7) 0.141(5) Uani 1 d . .
O4W O 0.5635(19) 0.9096(11) 0.0133(8) 0.142(5) Uani 1 d . .

loop_
_atom_type_symbol
_atom_type_description
_atom_type_scat_dispersion_real
_atom_type_scat_dispersion_imag
_atom_type_scat_source
C C 0.0033 0.0016 'International Tables Vol C Tables 4.2.6.8 and 6.1.1.4'
H H 0.0000 0.0000 'International Tables Vol C Tables 4.2.6.8 and 6.1.1.4'
N N 0.0061 0.0033 'International Tables Vol C Tables 4.2.6.8 and 6.1.1.4'
O O 0.0106 0.0060 'International Tables Vol C Tables 4.2.6.8 and 6.1.1.4'
I I -0.4742 1.8119 'International Tables Vol C Tables 4.2.6.8 and 6.1.1.4'
Pt Pt -1.7033 8.3905 'International Tables Vol C Tables 4.2.6.8 and 6.1.1.4'
Cs Cs -0.3680 2.1192 'International Tables Vol C Tables 4.2.6.8 and 6.1.1.4'

loop_
_geom_angle_atom_site_label_1
_geom_angle_atom_site_label_2
_geom_angle_atom_site_label_3
_geom_angle
_geom_angle_site_symmetry_1
_geom_angle_site_symmetry_3
_geom_angle_publ_flag
N3 Pt1 N10 177.4(3) . . ?
N3 Pt1 I2 89.0(2) . . ?
N10 Pt1 I2 88.8(2) . . ?
N3 Pt1 I1 93.5(2) . . ?
N10 Pt1 I1 88.6(2) . . ?
I2 Pt1 I1 177.46(2) . . ?
Pt1 I1 Cs1 90.39(3) . . ?
Pt1 I1 Cs1 94.31(3) . 2_445 ?
Cs1 I1 Cs1 124.24(2) . 2_445 ?
Pt1 I2 Cs1 96.80(3) . 1_655 ?
Pt1 I2 Cs1 92.53(3) . 2_545 ?
Cs1 I2 Cs1 107.88(3) 1_655 2_545 ?
O4W Cs1 O4 118.5(3) 1_455 2_455 ?
O4W Cs1 O2 75.0(3) 1_455 . ?
O4 Cs1 O2 145.7(2) 2_455 . ?
O4W Cs1 O1W 100.4(3) 1_455 . ?
O4 Cs1 O1W 139.0(2) 2_455 . ?
O2 Cs1 O1W 53.2(2) . . ?
O4W Cs1 C4 130.7(3) 1_455 2_455 ?
O4 Cs1 C4 17.7(2) 2_455 2_455 ?
O2 Cs1 C4 149.6(2) . 2_455 ?
O1W Cs1 C4 122.4(2) . 2_455 ?
O4W Cs1 I1 139.0(3) 1_455 . ?
O4 Cs1 I1 81.94(13) 2_455 . ?
O2 Cs1 I1 70.47(12) . . ?
O1W Cs1 I1 76.03(15) . . ?
C4 Cs1 I1 79.31(14) 2_455 . ?
O4W Cs1 I1 84.1(3) 1_455 2_455 ?
O4 Cs1 I1 68.18(13) 2_455 2_455 ?
O2 Cs1 I1 146.00(13) . 2_455 ?
O1W Cs1 I1 106.4(2) . 2_455 ?
C4 Cs1 I1 62.56(14) 2_455 2_455 ?
I1 Cs1 I1 136.56(3) . 2_455 ?
O4W Cs1 I2 82.2(3) 1_455 1_455 ?
O4 Cs1 I2 81.30(12) 2_455 1_455 ?
O2 Cs1 I2 69.00(13) . 1_455 ?
O1W Cs1 I2 118.3(2) . 1_455 ?
C4 Cs1 I2 96.04(15) 2_455 1_455 ?
I1 Cs1 I2 65.35(3) . 1_455 ?
I1 Cs1 I2 134.80(3) 2_455 1_455 ?
O4W Cs1 I2 137.1(3) 1_455 2 ?
O4 Cs1 I2 74.99(12) 2_455 2 ?
O2 Cs1 I2 118.08(12) . 2 ?
O1W Cs1 I2 67.5(2) . 2 ?
C4 Cs1 I2 57.33(14) 2_455 2 ?
I1 Cs1 I2 80.12(3) . 2 ?
I1 Cs1 I2 62.53(3) 2_455 2 ?
I2 Cs1 I2 140.40(3) 1_455 2 ?
Pt1 N10 H10A 109.5(2) . . ?
Pt1 N10 H10B 109.5(2) . . ?
H10A N10 H10B 109.5 . . ?
Pt1 N10 H10C 109.5(2) . . ?
H10A N10 H10C 109.5 . . ?
H10B N10 H10C 109.5 . . ?
C6 N1 C2 120.7(8) . . ?
C6 N1 C1 120.0(9) . . ?
C2 N1 C1 119.3(9) . . ?
N1 C1 H1A 109.5(6) . . ?
N1 C1 H1B 109.5(6) . . ?
H1A C1 H1B 109.5 . . ?
N1 C1 H1C 109.5(6) . . ?
H1A C1 H1C 109.5 . . ?
H1B C1 H1C 109.5 . . ?
C4 N3 C2 122.4(8) . . ?
C4 N3 Pt1 118.8(6) . . ?
C2 N3 Pt1 118.5(6) . . ?
O2 C2 N1 120.4(9) . . ?
O2 C2 N3 121.5(8) . . ?
N1 C2 N3 118.0(9) . . ?
C2 O2 Cs1 121.9(6) . . ?
O4 C4 N3 121.3(8) . . ?
O4 C4 C5 119.8(9) . . ?
N3 C4 C5 118.9(9) . . ?
O4 C4 Cs1 49.1(5) . 2_445 ?
N3 C4 Cs1 112.7(6) . 2_445 ?
C5 C4 Cs1 105.5(6) . 2_445 ?
C4 O4 Cs1 113.2(6) . 2_445 ?
C6 C5 C4 117.5(9) . . ?
C6 C5 H5 121.2(6) . . ?
C4 C5 H5 121.2(6) . . ?
C5 C6 N1 122.5(9) . . ?
C5 C6 H6 118.8(6) . . ?
N1 C6 H6 118.8(5) . . ?

loop_
_geom_bond_atom_site_label_1
_geom_bond_atom_site_label_2
_geom_bond_distance
_geom_bond_site_symmetry_2
_geom_bond_publ_flag
Pt1 N3 2.042(7) . ?
Pt1 N10 2.061(7) . ?
Pt1 I2 2.5778(10) . ?
Pt1 I1 2.6059(9) . ?
I1 Cs1 3.9363(15) . ?
I1 Cs1 3.9882(15) 2_445 ?
I2 Cs1 4.206(2) 1_655 ?
I2 Cs1 4.457(2) 2_545 ?
Cs1 O4W 3.110(15) 1_455 ?
Cs1 O4 3.139(7) 2_455 ?
Cs1 O2 3.163(7) . ?
Cs1 O1W 3.324(11) . ?
Cs1 C4 3.817(9) 2_455 ?
Cs1 I1 3.9882(15) 2_455 ?
Cs1 I2 4.206(2) 1_455 ?
Cs1 I2 4.457(2) 2 ?
N10 H10A 0.89 . ?
N10 H10B 0.89 . ?
N10 H10C 0.89 . ?
N1 C6 1.350(13) . ?
N1 C2 1.368(11) . ?
N1 C1 1.476(13) . ?
C1 H1A 0.96 . ?
C1 H1B 0.96 . ?
C1 H1C 0.96 . ?
N3 C4 1.340(12) . ?
N3 C2 1.368(12) . ?
C2 O2 1.240(11) . ?
C4 O4 1.261(11) . ?
C4 C5 1.433(13) . ?
C4 Cs1 3.817(9) 2_445 ?
O4 Cs1 3.139(7) 2_445 ?
C5 C6 1.338(14) . ?
C5 H5 0.93 . ?
C6 H6 0.93 . ?
O4W Cs1 3.110(15) 1_655 ?

loop_
_geom_torsion_atom_site_label_1
_geom_torsion_atom_site_label_2
_geom_torsion_atom_site_label_3
_geom_torsion_atom_site_label_4
_geom_torsion
_geom_torsion_site_symmetry_1
_geom_torsion_site_symmetry_2
_geom_torsion_site_symmetry_3
_geom_torsion_site_symmetry_4
_geom_torsion_publ_flag
N3 Pt1 I1 Cs1 -67.5(2) . . . . ?
N10 Pt1 I1 Cs1 114.0(2) . . . . ?
I2 Pt1 I1 Cs1 112.6(7) . . . . ?
N3 Pt1 I1 Cs1 56.9(2) . . . 2_445 ?
N10 Pt1 I1 Cs1 -121.6(2) . . . 2_445 ?
I2 Pt1 I1 Cs1 -123.0(7) . . . 2_445 ?
N3 Pt1 I2 Cs1 132.5(2) . . . 1_655 ?
N10 Pt1 I2 Cs1 -49.0(2) . . . 1_655 ?
I1 Pt1 I2 Cs1 -47.6(7) . . . 1_655 ?
N3 Pt1 I2 Cs1 -119.1(2) . . . 2_545 ?
N10 Pt1 I2 Cs1 59.3(2) . . . 2_545 ?
I1 Pt1 I2 Cs1 60.7(7) . . . 2_545 ?
Pt1 I1 Cs1 O4W 54.9(4) . . . 1_455 ?
Cs1 I1 Cs1 O4W -40.6(4) 2_445 . . 1_455 ?
Pt1 I1 Cs1 O4 179.86(12) . . . 2_455 ?
Cs1 I1 Cs1 O4 84.37(12) 2_445 . . 2_455 ?
Pt1 I1 Cs1 O2 20.58(13) . . . . ?
Cs1 I1 Cs1 O2 -74.90(13) 2_445 . . . ?
Pt1 I1 Cs1 O1W -34.9(2) . . . . ?
Cs1 I1 Cs1 O1W -130.4(2) 2_445 . . . ?
Pt1 I1 Cs1 C4 -162.42(14) . . . 2_455 ?
Cs1 I1 Cs1 C4 102.09(14) 2_445 . . 2_455 ?
Pt1 I1 Cs1 I1 -134.21(4) . . . 2_455 ?
Cs1 I1 Cs1 I1 130.31(5) 2_445 . . 2_455 ?
Pt1 I1 Cs1 I2 95.78(2) . . . 1_455 ?
Cs1 I1 Cs1 I2 0.29(2) 2_445 . . 1_455 ?
Pt1 I1 Cs1 I2 -104.08(2) . . . 2 ?
Cs1 I1 Cs1 I2 160.44(3) 2_445 . . 2 ?
N10 Pt1 N3 C4 53.2(67) . . . . ?
I2 Pt1 N3 C4 88.3(6) . . . . ?
I1 Pt1 N3 C4 -91.7(6) . . . . ?
N10 Pt1 N3 C2 -120.8(64) . . . . ?
I2 Pt1 N3 C2 -85.7(6) . . . . ?
I1 Pt1 N3 C2 94.3(6) . . . . ?
C6 N1 C2 O2 -178.5(8) . . . . ?
C1 N1 C2 O2 -2.6(13) . . . . ?
C6 N1 C2 N3 2.1(12) . . . . ?
C1 N1 C2 N3 178.0(8) . . . . ?
C4 N3 C2 O2 178.9(8) . . . . ?
Pt1 N3 C2 O2 -7.4(11) . . . . ?
C4 N3 C2 N1 -1.7(12) . . . . ?
Pt1 N3 C2 N1 172.0(6) . . . . ?
N1 C2 O2 Cs1 96.1(9) . . . . ?
N3 C2 O2 Cs1 -84.5(9) . . . . ?
O4W Cs1 O2 C2 -100.8(7) 1_455 . . . ?
O4 Cs1 O2 C2 18.3(8) 2_455 . . . ?
O1W Cs1 O2 C2 143.6(7) . . . . ?
C4 Cs1 O2 C2 50.9(8) 2_455 . . . ?
I1 Cs1 O2 C2 56.7(7) . . . . ?
I1 Cs1 O2 C2 -154.9(6) 2_455 . . . ?
I2 Cs1 O2 C2 -13.5(6) 1_455 . . . ?
I2 Cs1 O2 C2 123.4(6) 2 . . . ?
C2 N3 C4 O4 -178.2(8) . . . . ?
Pt1 N3 C4 O4 8.1(11) . . . . ?
C2 N3 C4 C5 0.7(13) . . . . ?
Pt1 N3 C4 C5 -173.0(6) . . . . ?
C2 N3 C4 Cs1 -123.5(7) . . . 2_445 ?
Pt1 N3 C4 Cs1 62.9(6) . . . 2_445 ?
N3 C4 O4 Cs1 94.0(8) . . . 2_445 ?
C5 C4 O4 Cs1 -85.0(9) . . . 2_445 ?
Cs1 C4 O4 Cs1 0.000(1) 2_445 . . 2_445 ?
O4 C4 C5 C6 178.8(8) . . . . ?
N3 C4 C5 C6 -0.2(14) . . . . ?
Cs1 C4 C5 C6 127.4(8) 2_445 . . . ?
C4 C5 C6 N1 0.7(14) . . . . ?
C2 N1 C6 C5 -1.7(14) . . . . ?
C1 N1 C6 C5 -177.6(10) . . . . ?
